data_7130768
loop_
_publ_author_name
'Rkein, Batoul'
'Coffinier, Romain'
'Powderly, Marian'
'Manneveau, Maxime'
'Sanselme, Morgane'
'Durandetti, Muriel'
'Sebban, Muriel'
'Hamdoun, Ghanem'
'Oulyadi, Hassan'
'Harrowven, David'
'Legros, Julien'
'Chataigner, Isabelle'

_publ_section_title
;
 High Pressure promoted Dearomatization of Nitroarenes by [4+2]
 Cycloadditions with Silyloxydienes
;
_journal_name_full 'Chemical Communications'
_journal_paper_doi 10.1039/D2CC04778K
_journal_year 2022
_chemical_formula_moiety 'P3 Sr3 Zn'
_chemical_formula_sum 'P3 Sr3 Zn'
_chemical_formula_weight 421.14
_space_group_crystal_system orthorhombic
_space_group_IT_number 62
_space_group_name_Hall '-P 2ac 2n'
_space_group_name_H-M_alt 'P n m a'
_atom_sites_solution_primary dual
_audit_block_doi 10.25505/fiz.icsd.cc2b6wt8
_audit_creation_date 2020-09-04
_audit_creation_method
;
Olex2 1.3
(compiled 2020.07.16 svn.r6f6c53a7 for OlexSys, GUI svn.r6139)
;
_audit_update_record
;
2022-02-11 deposited with the CCDC.	2022-09-26 downloaded from the CCDC.
;
_cell_angle_alpha 90
_cell_angle_beta 90
_cell_angle_gamma 90
_cell_formula_units_Z 8
_cell_length_a 11.677(3)
_cell_length_b 9.403(2)
_cell_length_c 12.794(3)
_cell_measurement_reflns_used 3603
_cell_measurement_temperature 200.0
_cell_measurement_theta_max 29.27
_cell_measurement_theta_min 2.69
_cell_volume 1404.8(6)
_computing_molecular_graphics 'Olex2 1.3 (Dolomanov et al., 2009)'
_computing_publication_material 'Olex2 1.3 (Dolomanov et al., 2009)'
_computing_structure_refinement 'SHELXL 2018/3 (Sheldrick, 2015)'
_computing_structure_solution 'SHELXT  (Sheldrick, 2015)'
_diffrn_ambient_temperature 200.0
_diffrn_measured_fraction_theta_full 1.000
_diffrn_measured_fraction_theta_max 0.999
_diffrn_measurement_device_type 'Bruker APEX-II CCD'
_diffrn_measurement_method '\f and \w scans'
_diffrn_radiation_type MoK\a
_diffrn_radiation_wavelength 0.71073
_diffrn_reflns_av_R_equivalents 0.0549
_diffrn_reflns_av_unetI/netI 0.0320
_diffrn_reflns_Laue_measured_fraction_full 1.000
_diffrn_reflns_Laue_measured_fraction_max 0.999
_diffrn_reflns_limit_h_max 16
_diffrn_reflns_limit_h_min -16
_diffrn_reflns_limit_k_max 13
_diffrn_reflns_limit_k_min -13
_diffrn_reflns_limit_l_max 17
_diffrn_reflns_limit_l_min -17
_diffrn_reflns_number 17785
_diffrn_reflns_point_group_measured_fraction_full 1.000
_diffrn_reflns_point_group_measured_fraction_max 0.999
_diffrn_reflns_theta_full 25.242
_diffrn_reflns_theta_max 29.632
_diffrn_reflns_theta_min 2.361
_diffrn_source_current 30.0
_diffrn_source_power 1.5
_diffrn_source_voltage 50.0
_diffrn_standards_number 0
_exptl_absorpt_coefficient_mu 26.588
_exptl_absorpt_correction_T_max 0.2644
_exptl_absorpt_correction_T_min 0.1404
_exptl_absorpt_correction_type multi-scan
_exptl_absorpt_process_details
;
SADABS-2016/2 (Bruker,2016/2) was used for absorption correction.
wR2(int) was 0.1125 before and 0.0465 after correction.
The Ratio of minimum to maximum transmission is 0.5310.
The \l/2 correction factor is Not present.
;
_exptl_crystal_colour black
_exptl_crystal_colour_primary black
_exptl_crystal_density_diffrn 3.982
_exptl_crystal_description block
_exptl_crystal_F_000 1512
_exptl_crystal_size_max 0.135
_exptl_crystal_size_mid 0.106
_exptl_crystal_size_min 0.099
_refine_diff_density_max 1.452
_refine_diff_density_min -0.998
_refine_diff_density_rms 0.185
_refine_ls_extinction_coef 0.00056(6)
_refine_ls_extinction_expression Fc^*^=kFc[1+0.001xFc^2^\l^3^/sin(2\q)]^-1/4^
_refine_ls_extinction_method 'SHELXL-2018/3 (Sheldrick 2018)'
_refine_ls_goodness_of_fit_ref 1.050
_refine_ls_hydrogen_treatment undef
_refine_ls_matrix_type full
_refine_ls_number_parameters 77
_refine_ls_number_reflns 2089
_refine_ls_number_restraints 0
_refine_ls_restrained_S_all 1.050
_refine_ls_R_factor_all 0.0379
_refine_ls_R_factor_gt 0.0245
_refine_ls_shift/su_max 0.001
_refine_ls_shift/su_mean 0.000
_refine_ls_structure_factor_coef Fsqd
_refine_ls_weighting_details 'w=1/[\s^2^(Fo^2^)+(0.0205P)^2^+1.6160P] where P=(Fo^2^+2Fc^2^)/3'
_refine_ls_weighting_scheme calc
_refine_ls_wR_factor_gt 0.0497
_refine_ls_wR_factor_ref 0.0532
_reflns_Friedel_coverage 0.000
_reflns_number_gt 1708
_reflns_number_total 2089
_reflns_threshold_expression 'I > 2\s(I)'
_cod_data_source_file d2cc04778k2.cif
_cod_data_source_block shelx
_cod_original_cell_volume 1404.8(5)
_cod_database_code 7130768
_shelx_shelxl_version_number 2018/3
_shelx_space_group_comment
;
The symmetry employed for this shelxl refinement is uniquely defined
by the following loop, which should always be used as a source of
symmetry information in preference to the above space-group names.
They are only intended as comments.
;
_shelx_estimated_absorpt_t_max 0.178
_shelx_estimated_absorpt_t_min 0.124
_olex2_refinement_description
;
;
_olex2_submission_special_instructions 'No special instructions were received'

loop_
_space_group_symop_operation_xyz
'x, y, z'
'-x+1/2, -y, z+1/2'
'-x, y+1/2, -z'
'x+1/2, -y+1/2, -z+1/2'
'-x, -y, -z'
'x-1/2, y, -z-1/2'
'x, -y-1/2, z'
'-x-1/2, y-1/2, z-1/2'

loop_
_atom_site_label
_atom_site_type_symbol
_atom_site_fract_x
_atom_site_fract_y
_atom_site_fract_z
_atom_site_U_iso_or_equiv
_atom_site_adp_type
_atom_site_occupancy
_atom_site_site_symmetry_order
_atom_site_calc_flag
_atom_site_refinement_flags_posn
_atom_site_refinement_flags_adp
_atom_site_refinement_flags_occupancy
_atom_site_disorder_assembly
_atom_site_disorder_group
Sr1 Sr 0.16480(3) 0.51389(3) 0.45561(3) 0.01262(9) Uani 1 1 d . . . . .
Sr2 Sr 0.41383(3) 0.03160(4) 0.24204(2) 0.01187(9) Uani 1 1 d . . . . .
Sr3 Sr 0.31157(5) 0.250000 0.67676(5) 0.02426(14) Uani 1 2 d S T P . .
Sr4 Sr 0.000000 0.000000 0.000000 0.01300(11) Uani 1 2 d S . P . .
Zn1 Zn 0.17305(5) 0.250000 0.30411(4) 0.01161(13) Uani 1 2 d S T P . .
Zn2 Zn 0.16902(6) 0.250000 0.07736(5) 0.02134(16) Uani 1 2 d S T P . .
P1 P 0.16324(8) 0.04829(9) 0.18457(7) 0.00937(18) Uani 1 1 d . . . . .
P2 P 0.03605(12) 0.250000 0.59983(10) 0.0119(3) Uani 1 2 d S T P . .
P3 P 0.33937(11) 0.250000 0.41906(10) 0.0100(2) Uani 1 2 d S T P . .
P4 P 0.48985(11) 0.250000 0.07249(10) 0.0106(3) Uani 1 2 d S T P . .
P5 P 0.64438(12) 0.250000 0.60935(10) 0.0122(3) Uani 1 2 d S T P . .

loop_
_atom_site_aniso_label
_atom_site_aniso_U_11
_atom_site_aniso_U_22
_atom_site_aniso_U_33
_atom_site_aniso_U_23
_atom_site_aniso_U_13
_atom_site_aniso_U_12
Sr1 0.01015(16) 0.01349(16) 0.01421(18) -0.00251(13) 0.00161(13) -0.00021(13)
Sr2 0.00864(16) 0.01758(17) 0.00939(17) -0.00007(12) -0.00062(12) -0.00004(12)
Sr3 0.0404(4) 0.0067(2) 0.0257(3) 0.000 0.0063(3) 0.000
Sr4 0.0094(2) 0.0208(3) 0.0088(2) -0.00111(18) -0.00035(18) 0.00010(18)
Zn1 0.0140(3) 0.0098(3) 0.0111(3) 0.000 -0.0025(2) 0.000
Zn2 0.0443(5) 0.0093(3) 0.0105(3) 0.000 0.0011(3) 0.000
P1 0.0100(4) 0.0075(4) 0.0106(4) -0.0007(3) -0.0018(3) 0.0001(3)
P2 0.0131(7) 0.0123(6) 0.0103(7) 0.000 -0.0020(5) 0.000
P3 0.0101(6) 0.0099(6) 0.0099(6) 0.000 -0.0015(5) 0.000
P4 0.0106(6) 0.0105(6) 0.0107(6) 0.000 0.0003(5) 0.000
P5 0.0176(7) 0.0107(6) 0.0084(6) 0.000 -0.0011(5) 0.000

loop_
_atom_type_symbol
_atom_type_description
_atom_type_scat_dispersion_real
_atom_type_scat_dispersion_imag
_atom_type_scat_source
P P 0.1023 0.0942 'International Tables Vol C Tables 4.2.6.8 and 6.1.1.4'
Sr Sr -1.5307 3.2498 'International Tables Vol C Tables 4.2.6.8 and 6.1.1.4'
Zn Zn 0.2839 1.4301 'International Tables Vol C Tables 4.2.6.8 and 6.1.1.4'

loop_
_citation_id
_citation_doi
_citation_year
1 10.1021/acs.chemmater.2c00527 2022

loop_
_exptl_crystal_face_index_h
_exptl_crystal_face_index_k
_exptl_crystal_face_index_l
_exptl_crystal_face_perp_dist
-5.00 -4.00 5.00 0.0480
5.00 4.00 -4.00 0.0330
-5.00 -5.00 -2.00 0.0630
-4.00 -4.00 -3.00 0.0660
4.00 4.00 3.00 0.0620
4.00 1.00 -1.00 0.0320
1.00 0.00 1.00 0.0690
-3.00 -1.00 2.00 0.0490
-1.00 0.00 -1.00 0.0770
-2.00 5.00 -6.00 0.0520
6.00 -5.00 2.00 0.0500
6.00 -2.00 -3.00 0.0640
-3.00 2.00 0.00 0.0490
-1.00 0.00 1.00 0.0440
-1.00 -2.00 4.00 0.0420
-2.00 -2.00 -3.00 0.0690
0.00 1.00 6.00 0.0570
0.00 -1.00 -6.00 0.0550

loop_
_geom_angle_atom_site_label_1
_geom_angle_atom_site_label_2
_geom_angle_atom_site_label_3
_geom_angle
_geom_angle_site_symmetry_1
_geom_angle_site_symmetry_3
_geom_angle_publ_flag
Sr2 Sr1 Sr2 116.835(16) 8_666 4_455 ?
Zn1 Sr1 Sr2 62.415(14) . 4_455 ?
Zn1 Sr1 Sr2 129.672(16) . 8_666 ?
Zn1 Sr1 Zn2 142.57(2) . 2_565 ?
Zn1 Sr1 P1 124.03(2) . 8_666 ?
Zn1 Sr1 P1 42.479(18) . 7_565 ?
Zn1 Sr1 P2 114.75(3) . 5_566 ?
Zn1 Sr1 P2 77.00(3) . . ?
Zn1 Sr1 P3 44.75(3) . . ?
Zn1 Sr1 P4 49.20(3) . 6_556 ?
Zn1 Sr1 P4 147.53(3) . 2_565 ?
Zn1 Sr1 P5 111.06(3) . 5_666 ?
Zn2 Sr1 Sr2 70.081(16) 2_565 8_666 ?
Zn2 Sr1 Sr2 144.517(15) 2_565 4_455 ?
Zn2 Sr1 P1 125.05(2) 2_565 7_565 ?
Zn2 Sr1 P1 39.494(17) 2_565 8_666 ?
Zn2 Sr1 P2 118.96(3) 2_565 . ?
P1 Sr1 Sr2 48.509(18) 7_565 4_455 ?
P1 Sr1 Sr2 48.45(2) 8_666 8_666 ?
P1 Sr1 Sr2 164.078(19) 7_565 8_666 ?
P1 Sr1 Sr2 165.255(18) 8_666 4_455 ?
P1 Sr1 P1 145.894(15) 7_565 8_666 ?
P2 Sr1 Sr2 86.57(3) . 4_455 ?
P2 Sr1 Sr2 53.18(2) 5_566 4_455 ?
P2 Sr1 Sr2 90.35(3) 5_566 8_666 ?
P2 Sr1 Sr2 53.53(2) . 8_666 ?
P2 Sr1 Zn2 93.77(2) 5_566 2_565 ?
P2 Sr1 P1 120.97(3) 5_566 8_666 ?
P2 Sr1 P1 82.58(3) . 8_666 ?
P2 Sr1 P1 84.05(3) 5_566 7_565 ?
P2 Sr1 P1 114.01(3) . 7_565 ?
P2 Sr1 P2 106.83(2) 5_566 . ?
P3 Sr1 Sr2 109.02(3) . 8_666 ?
P3 Sr1 Sr2 107.16(3) . 4_455 ?
P3 Sr1 Zn2 102.18(3) . 2_565 ?
P3 Sr1 P1 80.45(3) . 8_666 ?
P3 Sr1 P1 74.58(3) . 7_565 ?
P3 Sr1 P2 158.14(3) . 5_566 ?
P3 Sr1 P2 78.47(3) . . ?
P3 Sr1 P5 93.14(3) . 5_666 ?
P4 Sr1 Sr2 50.82(2) 6_556 4_455 ?
P4 Sr1 Sr2 52.06(2) 2_565 8_666 ?
P4 Sr1 Sr2 89.32(3) 6_556 8_666 ?
P4 Sr1 Sr2 87.44(3) 2_565 4_455 ?
P4 Sr1 Zn2 158.48(3) 6_556 2_565 ?
P4 Sr1 Zn2 69.59(3) 2_565 2_565 ?
P4 Sr1 P1 82.65(3) 2_565 8_666 ?
P4 Sr1 P1 124.61(3) 2_565 7_565 ?
P4 Sr1 P1 76.09(3) 6_556 7_565 ?
P4 Sr1 P1 121.10(3) 6_556 8_666 ?
P4 Sr1 P2 92.49(3) 6_556 5_566 ?
P4 Sr1 P2 39.62(3) 6_556 . ?
P4 Sr1 P2 40.62(3) 2_565 5_566 ?
P4 Sr1 P2 90.18(3) 2_565 . ?
P4 Sr1 P3 160.70(3) 2_565 . ?
P4 Sr1 P3 78.11(3) 6_556 . ?
P4 Sr1 P4 103.05(2) 2_565 6_556 ?
P4 Sr1 P5 158.09(3) 6_556 5_666 ?
P4 Sr1 P5 91.84(3) 2_565 5_666 ?
P5 Sr1 Sr2 112.57(2) 5_666 8_666 ?
P5 Sr1 Sr2 115.11(3) 5_666 4_455 ?
P5 Sr1 Zn2 42.82(3) 5_666 2_565 ?
P5 Sr1 P1 76.25(3) 5_666 8_666 ?
P5 Sr1 P1 82.25(3) 5_666 7_565 ?
P5 Sr1 P2 88.43(3) 5_666 5_566 ?
P5 Sr1 P2 158.29(3) 5_666 . ?
Sr1 Sr2 Sr1 63.166(16) 8_655 4 ?
Sr1 Sr2 Sr3 65.852(11) 8_655 2_554 ?
Sr3 Sr2 Sr1 107.450(17) 2_554 4 ?
Sr4 Sr2 Sr1 172.014(12) 2 8_655 ?
Sr4 Sr2 Sr1 113.005(17) 2 4 ?
Sr4 Sr2 Sr3 110.399(13) 2 2_554 ?
Sr4 Sr2 Zn1 87.828(14) 2 6_656 ?
Sr4 Sr2 Zn1 93.791(14) 2 . ?
Zn1 Sr2 Sr1 48.903(13) 6_656 4 ?
Zn1 Sr2 Sr1 92.849(14) . 8_655 ?
Zn1 Sr2 Sr1 143.132(14) . 4 ?
Zn1 Sr2 Sr1 93.918(14) 6_656 8_655 ?
Zn1 Sr2 Sr3 155.624(16) 6_656 2_554 ?
Zn1 Sr2 Sr3 84.55(2) . 2_554 ?
Zn1 Sr2 Zn1 111.089(18) . 6_656 ?
P1 Sr2 Sr1 59.29(2) 6_656 4 ?
P1 Sr2 Sr1 122.01(2) 6_656 8_655 ?
P1 Sr2 Sr1 125.21(2) . 4 ?
P1 Sr2 Sr1 62.050(19) . 8_655 ?
P1 Sr2 Sr3 139.13(2) 6_656 2_554 ?
P1 Sr2 Sr3 46.89(2) . 2_554 ?
P1 Sr2 Sr4 55.680(18) 6_656 2 ?
P1 Sr2 Sr4 121.18(2) . 2 ?
P1 Sr2 Zn1 40.88(2) 6_656 6_656 ?
P1 Sr2 Zn1 130.59(2) 6_656 . ?
P1 Sr2 Zn1 136.36(2) . 6_656 ?
P1 Sr2 Zn1 42.42(2) . . ?
P1 Sr2 P1 172.99(3) . 6_656 ?
P1 Sr2 P2 94.60(3) . 2_554 ?
P1 Sr2 P2 92.40(3) 6_656 2_554 ?
P1 Sr2 P3 82.81(3) . . ?
P1 Sr2 P3 90.49(3) 6_656 . ?
P1 Sr2 P4 94.14(3) . . ?
P1 Sr2 P4 84.77(3) 6_656 . ?
P1 Sr2 P5 93.43(3) 6_656 5_656 ?
P1 Sr2 P5 89.00(3) . 5_656 ?
P2 Sr2 Sr1 54.15(2) 2_554 4 ?
P2 Sr2 Sr1 57.85(2) 2_554 8_655 ?
P2 Sr2 Sr3 55.97(3) 2_554 2_554 ?
P2 Sr2 Sr4 114.16(2) 2_554 2 ?
P2 Sr2 Zn1 137.00(3) 2_554 . ?
P2 Sr2 Zn1 102.37(3) 2_554 6_656 ?
P2 Sr2 P5 73.14(3) 2_554 5_656 ?
P3 Sr2 Sr1 137.69(2) . 4 ?
P3 Sr2 Sr1 130.74(2) . 8_655 ?
P3 Sr2 Sr3 114.50(3) . 2_554 ?
P3 Sr2 Sr4 57.03(2) . 2 ?
P3 Sr2 Zn1 88.79(3) . 6_656 ?
P3 Sr2 Zn1 41.81(3) . . ?
P3 Sr2 P2 165.91(3) . 2_554 ?
P3 Sr2 P5 92.93(3) . 5_656 ?
P4 Sr2 Sr1 54.80(2) . 8_655 ?
P4 Sr2 Sr1 53.56(2) . 4 ?
P4 Sr2 Sr3 120.01(3) . 2_554 ?
P4 Sr2 Sr4 129.58(3) . 2 ?
P4 Sr2 Zn1 90.00(3) . . ?
P4 Sr2 Zn1 44.85(3) . 6_656 ?
P4 Sr2 P2 95.48(3) . 2_554 ?
P4 Sr2 P3 98.52(3) . . ?
P4 Sr2 P5 168.42(3) . 5_656 ?
P5 Sr2 Sr1 115.91(2) 5_656 4 ?
P5 Sr2 Sr1 117.95(2) 5_656 8_655 ?
P5 Sr2 Sr3 55.52(3) 5_656 2_554 ?
P5 Sr2 Sr4 56.42(2) 5_656 2 ?
P5 Sr2 Zn1 134.31(3) 5_656 6_656 ?
P5 Sr2 Zn1 99.77(3) 5_656 . ?
Sr1 Sr3 Sr1 157.399(17) 7_565 2_565 ?
Sr1 Sr3 Sr1 73.751(19) 7_565 . ?
Sr1 Sr3 Sr1 106.886(15) . 2_565 ?
Sr2 Sr3 Sr1 56.561(13) 8_666 . ?
Sr2 Sr3 Sr1 106.24(2) 8_666 7_565 ?
Sr2 Sr3 Sr1 59.682(11) 8_666 2_565 ?
Sr2 Sr3 Sr1 106.24(2) 2 . ?
Sr2 Sr3 Sr1 56.561(14) 2 7_565 ?
Sr2 Sr3 Sr1 103.004(17) 2 2_565 ?
Sr2 Sr3 Sr2 87.60(2) 2 8_666 ?
Sr2 Sr3 Sr4 95.546(16) 2 2 ?
Sr2 Sr3 Sr4 157.475(18) 2 4 ?
Sr2 Sr3 Sr4 95.546(16) 8_666 4 ?
Sr2 Sr3 Sr4 157.475(18) 8_666 2 ?
Sr4 Sr3 Sr1 101.362(19) 2 . ?
Sr4 Sr3 Sr1 58.665(14) 4 . ?
Sr4 Sr3 Sr1 101.36(2) 4 7_565 ?
Sr4 Sr3 Sr1 139.932(19) 2 2_565 ?
Sr4 Sr3 Sr1 97.776(15) 4 2_565 ?
Sr4 Sr3 Sr1 58.664(15) 2 7_565 ?
Sr4 Sr3 Sr4 73.377(18) 4 2 ?
P1 Sr3 Sr1 58.06(2) 8_666 . ?
P1 Sr3 Sr1 58.06(2) 2 7_565 ?
P1 Sr3 Sr1 119.15(3) 2 2_565 ?
P1 Sr3 Sr1 55.88(2) 8_666 2_565 ?
P1 Sr3 Sr1 131.60(3) 2 . ?
P1 Sr3 Sr1 131.60(3) 8_666 7_565 ?
P1 Sr3 Sr2 138.76(3) 2 8_666 ?
P1 Sr3 Sr2 51.39(2) 2 2 ?
P1 Sr3 Sr2 51.39(2) 8_666 8_666 ?
P1 Sr3 Sr2 138.76(3) 8_666 2 ?
P1 Sr3 Sr4 123.77(3) 2 4 ?
P1 Sr3 Sr4 50.82(2) 2 2 ?
P1 Sr3 Sr4 123.77(3) 8_666 2 ?
P1 Sr3 Sr4 50.82(2) 8_666 4 ?
P1 Sr3 P1 167.36(5) 8_666 2 ?
P1 Sr3 P2 96.32(2) 2 . ?
P1 Sr3 P2 96.32(2) 8_666 . ?
P1 Sr3 P3 91.44(2) 2 . ?
P1 Sr3 P3 91.44(2) 8_666 . ?
P1 Sr3 P5 91.82(2) 2 6_557 ?
P1 Sr3 P5 91.82(2) 8_666 6_557 ?
P2 Sr3 Sr1 108.09(2) . 2_565 ?
P2 Sr3 Sr1 53.383(18) . . ?
P2 Sr3 Sr1 53.384(18) . 7_565 ?
P2 Sr3 Sr2 53.561(18) . 8_666 ?
P2 Sr3 Sr2 53.561(17) . 2 ?
P2 Sr3 Sr4 111.51(2) . 2 ?
P2 Sr3 Sr4 111.51(2) . 4 ?
P3 Sr3 Sr1 50.185(18) . . ?
P3 Sr3 Sr1 50.185(18) . 7_565 ?
P3 Sr3 Sr1 146.793(13) . 2_565 ?
P3 Sr3 Sr2 106.54(2) . 8_666 ?
P3 Sr3 Sr2 106.54(2) . 2 ?
P3 Sr3 Sr4 51.186(17) . 2 ?
P3 Sr3 Sr4 51.186(17) . 4 ?
P3 Sr3 P2 78.61(4) . . ?
P3 Sr3 P5 150.12(4) . 6_557 ?
P5 Sr3 Sr1 49.33(2) 6_557 2_565 ?
P5 Sr3 Sr1 108.44(3) 6_557 . ?
P5 Sr3 Sr1 108.44(3) 6_557 7_565 ?
P5 Sr3 Sr2 54.742(17) 6_557 8_666 ?
P5 Sr3 Sr2 54.742(17) 6_557 2 ?
P5 Sr3 Sr4 142.433(10) 6_557 4 ?
P5 Sr3 Sr4 142.433(10) 6_557 2 ?
P5 Sr3 P2 71.51(4) 6_557 . ?
Sr2 Sr4 Sr2 180.000(16) 2_554 6_556 ?
Sr2 Sr4 Sr3 109.513(15) 2_554 2_554 ?
Sr2 Sr4 Sr3 70.487(15) 6_556 2_554 ?
Sr2 Sr4 Sr3 70.487(15) 2_554 6_556 ?
Sr2 Sr4 Sr3 109.513(15) 6_556 6_556 ?
Sr3 Sr4 Sr3 180.0 2_554 6_556 ?
Zn2 Sr4 Sr2 100.209(15) 5 6_556 ?
Zn2 Sr4 Sr2 100.208(15) . 2_554 ?
Zn2 Sr4 Sr2 79.791(15) 5 2_554 ?
Zn2 Sr4 Sr2 79.792(15) . 6_556 ?
Zn2 Sr4 Sr3 85.236(18) . 2_554 ?
Zn2 Sr4 Sr3 85.235(18) 5 6_556 ?
Zn2 Sr4 Sr3 94.765(18) 5 2_554 ?
Zn2 Sr4 Sr3 94.764(18) . 6_556 ?
Zn2 Sr4 Zn2 180.0 . 5 ?
P1 Sr4 Sr2 124.45(2) 5 6_556 ?
P1 Sr4 Sr2 124.45(2) . 2_554 ?
P1 Sr4 Sr2 55.55(2) . 6_556 ?
P1 Sr4 Sr2 55.55(2) 5 2_554 ?
P1 Sr4 Sr3 134.527(19) 5 2_554 ?
P1 Sr4 Sr3 134.527(19) . 6_556 ?
P1 Sr4 Sr3 45.473(19) 5 6_556 ?
P1 Sr4 Sr3 45.473(19) . 2_554 ?
P1 Sr4 Zn2 43.60(2) 5 5 ?
P1 Sr4 Zn2 136.40(2) 5 . ?
P1 Sr4 Zn2 136.40(2) . 5 ?
P1 Sr4 Zn2 43.60(2) . . ?
P1 Sr4 P1 180.00(2) . 5 ?
P1 Sr4 P3 90.36(3) 5 2_554 ?
P1 Sr4 P3 89.64(3) . 2_554 ?
P1 Sr4 P3 89.64(3) 5 6_556 ?
P1 Sr4 P3 90.36(3) . 6_556 ?
P1 Sr4 P5 84.32(3) 5 2_554 ?
P1 Sr4 P5 84.32(3) . 6_556 ?
P1 Sr4 P5 95.68(3) . 2_554 ?
P1 Sr4 P5 95.68(3) 5 6_556 ?
P3 Sr4 Sr2 123.03(2) 2_554 6_556 ?
P3 Sr4 Sr2 123.03(2) 6_556 2_554 ?
P3 Sr4 Sr2 56.97(2) 6_556 6_556 ?
P3 Sr4 Sr2 56.97(2) 2_554 2_554 ?
P3 Sr4 Sr3 54.25(3) 2_554 2_554 ?
P3 Sr4 Sr3 54.25(3) 6_556 6_556 ?
P3 Sr4 Sr3 125.75(3) 6_556 2_554 ?
P3 Sr4 Sr3 125.75(3) 2_554 6_556 ?
P3 Sr4 Zn2 73.87(3) 2_554 5 ?
P3 Sr4 Zn2 106.13(3) 6_556 5 ?
P3 Sr4 Zn2 73.87(3) 6_556 . ?
P3 Sr4 Zn2 106.13(3) 2_554 . ?
P3 Sr4 P3 180.00(4) 6_556 2_554 ?
P3 Sr4 P5 95.14(3) 2_554 6_556 ?
P3 Sr4 P5 84.86(3) 6_556 6_556 ?
P3 Sr4 P5 95.14(3) 6_556 2_554 ?
P3 Sr4 P5 84.86(3) 2_554 2_554 ?
P5 Sr4 Sr2 59.70(2) 6_556 2_554 ?
P5 Sr4 Sr2 120.30(2) 6_556 6_556 ?
P5 Sr4 Sr2 59.70(2) 2_554 6_556 ?
P5 Sr4 Sr2 120.30(2) 2_554 2_554 ?
P5 Sr4 Sr3 66.80(3) 6_556 6_556 ?
P5 Sr4 Sr3 113.20(3) 2_554 6_556 ?
P5 Sr4 Sr3 66.80(3) 2_554 2_554 ?
P5 Sr4 Sr3 113.20(3) 6_556 2_554 ?
P5 Sr4 Zn2 43.89(3) 6_556 . ?
P5 Sr4 Zn2 136.11(3) 6_556 5 ?
P5 Sr4 Zn2 136.11(3) 2_554 . ?
P5 Sr4 Zn2 43.89(3) 2_554 5 ?
P5 Sr4 P5 180.00(4) 6_556 2_554 ?
Sr1 Zn1 Sr1 103.94(3) . 7_565 ?
Sr1 Zn1 Sr2 120.64(2) . 6_556 ?
Sr1 Zn1 Sr2 68.683(14) . 4_455 ?
Sr1 Zn1 Sr2 73.017(14) 7_565 . ?
Sr1 Zn1 Sr2 68.683(14) 7_565 6_556 ?
Sr1 Zn1 Sr2 127.87(2) 7_565 7_565 ?
Sr1 Zn1 Sr2 120.65(2) 7_565 4_455 ?
Sr1 Zn1 Sr2 127.87(2) . . ?
Sr1 Zn1 Sr2 73.017(14) . 7_565 ?
Sr2 Zn1 Sr2 106.794(19) . 6_556 ?
Sr2 Zn1 Sr2 70.21(2) . 7_565 ?
Sr2 Zn1 Sr2 67.32(2) 6_556 4_455 ?
Sr2 Zn1 Sr2 106.794(18) 7_565 4_455 ?
Sr2 Zn1 Sr2 157.891(19) . 4_455 ?
Sr2 Zn1 Sr2 157.891(19) 7_565 6_556 ?
Zn2 Zn1 Sr1 127.932(13) . . ?
Zn2 Zn1 Sr1 127.932(13) . 7_565 ?
Zn2 Zn1 Sr2 77.901(18) . 7_565 ?
Zn2 Zn1 Sr2 80.061(18) . 4_455 ?
Zn2 Zn1 Sr2 80.061(18) . 6_556 ?
Zn2 Zn1 Sr2 77.901(18) . . ?
P1 Zn1 Sr1 175.47(3) 7_565 7_565 ?
P1 Zn1 Sr1 175.47(3) . . ?
P1 Zn1 Sr1 76.81(3) . 7_565 ?
P1 Zn1 Sr1 76.81(3) 7_565 . ?
P1 Zn1 Sr2 55.30(2) . 6_556 ?
P1 Zn1 Sr2 110.16(3) 7_565 . ?
P1 Zn1 Sr2 107.02(3) 7_565 6_556 ?
P1 Zn1 Sr2 55.30(2) 7_565 4_455 ?
P1 Zn1 Sr2 107.02(3) . 4_455 ?
P1 Zn1 Sr2 56.66(2) 7_565 7_565 ?
P1 Zn1 Sr2 110.16(3) . 7_565 ?
P1 Zn1 Sr2 56.66(2) . . ?
P1 Zn1 Zn2 51.12(2) 7_565 . ?
P1 Zn1 Zn2 51.12(2) . . ?
P1 Zn1 P1 102.08(5) . 7_565 ?
P1 Zn1 P4 109.55(3) 7_565 6_556 ?
P1 Zn1 P4 109.55(3) . 6_556 ?
P3 Zn1 Sr1 69.69(2) . . ?
P3 Zn1 Sr1 69.69(2) . 7_565 ?
P3 Zn1 Sr2 60.44(3) . . ?
P3 Zn1 Sr2 138.37(2) . 4_455 ?
P3 Zn1 Sr2 138.37(2) . 6_556 ?
P3 Zn1 Sr2 60.44(3) . 7_565 ?
P3 Zn1 Zn2 128.06(4) . . ?
P3 Zn1 P1 114.58(3) . 7_565 ?
P3 Zn1 P1 114.58(3) . . ?
P3 Zn1 P4 106.43(5) . 6_556 ?
P4 Zn1 Sr1 67.05(2) 6_556 . ?
P4 Zn1 Sr1 67.05(2) 6_556 7_565 ?
P4 Zn1 Sr2 55.76(3) 6_556 6_556 ?
P4 Zn1 Sr2 139.952(19) 6_556 7_565 ?
P4 Zn1 Sr2 55.76(3) 6_556 4_455 ?
P4 Zn1 Sr2 139.952(19) 6_556 . ?
P4 Zn1 Zn2 125.50(4) 6_556 . ?
Sr1 Zn2 Sr1 83.49(3) 2_564 8_655 ?
Sr4 Zn2 Sr1 74.182(17) 3 2_564 ?
Sr4 Zn2 Sr1 134.27(2) 3 8_655 ?
Sr4 Zn2 Sr1 74.182(17) . 8_655 ?
Sr4 Zn2 Sr1 134.27(2) . 2_564 ?
Sr4 Zn2 Sr4 93.59(2) . 3 ?
Zn1 Zn2 Sr1 117.23(2) . 2_564 ?
Zn1 Zn2 Sr1 117.23(2) . 8_655 ?
Zn1 Zn2 Sr4 108.468(19) . . ?
Zn1 Zn2 Sr4 108.468(18) . 3 ?
P1 Zn2 Sr1 146.06(4) 7_565 8_655 ?
P1 Zn2 Sr1 75.59(3) . 8_655 ?
P1 Zn2 Sr1 75.59(3) 7_565 2_564 ?
P1 Zn2 Sr1 146.06(4) . 2_564 ?
P1 Zn2 Sr4 64.64(3) 7_565 3 ?
P1 Zn2 Sr4 138.81(4) 7_565 . ?
P1 Zn2 Sr4 138.81(4) . 3 ?
P1 Zn2 Sr4 64.64(3) . . ?
P1 Zn2 Zn1 54.18(3) . . ?
P1 Zn2 Zn1 54.18(3) 7_565 . ?
P1 Zn2 P1 108.18(5) . 7_565 ?
P1 Zn2 P5 125.32(3) 7_565 6_556 ?
P1 Zn2 P5 125.32(3) . 6_556 ?
P5 Zn2 Sr1 66.79(3) 6_556 2_564 ?
P5 Zn2 Sr1 66.79(3) 6_556 8_655 ?
P5 Zn2 Sr4 67.80(2) 6_556 . ?
P5 Zn2 Sr4 67.80(2) 6_556 3 ?
P5 Zn2 Zn1 174.06(5) 6_556 . ?
Sr1 P1 Sr1 142.37(3) 7_565 8_655 ?
Sr2 P1 Sr1 69.50(2) . 8_655 ?
Sr2 P1 Sr1 75.31(2) . 7_565 ?
Sr2 P1 Sr1 72.20(2) 6_556 7_565 ?
Sr2 P1 Sr1 141.47(3) 6_556 8_655 ?
Sr2 P1 Sr2 147.50(3) . 6_556 ?
Sr2 P1 Sr4 141.37(3) . . ?
Sr2 P1 Sr4 68.77(2) 6_556 . ?
Sr3 P1 Sr1 79.75(3) 2_554 8_655 ?
Sr3 P1 Sr1 82.48(3) 2_554 7_565 ?
Sr3 P1 Sr2 93.38(3) 2_554 6_556 ?
Sr3 P1 Sr2 81.72(3) 2_554 . ?
Sr3 P1 Sr4 83.71(3) 2_554 . ?
Sr4 P1 Sr1 137.52(3) . 7_565 ?
Sr4 P1 Sr1 72.79(3) . 8_655 ?
Zn1 P1 Sr1 124.00(3) . 8_655 ?
Zn1 P1 Sr1 60.71(2) . 7_565 ?
Zn1 P1 Sr2 83.82(3) . 6_556 ?
Zn1 P1 Sr2 80.93(3) . . ?
Zn1 P1 Sr3 142.20(4) . 2_554 ?
Zn1 P1 Sr4 128.81(4) . . ?
Zn2 P1 Sr1 64.92(3) . 8_655 ?
Zn2 P1 Sr1 135.41(4) . 7_565 ?
Zn2 P1 Sr2 104.38(4) . 6_556 ?
Zn2 P1 Sr2 99.02(4) . . ?
Zn2 P1 Sr3 141.38(4) . 2_554 ?
Zn2 P1 Sr4 71.76(3) . . ?
Zn2 P1 Zn1 74.70(3) . . ?
Sr1 P2 Sr1 132.81(4) 5_566 7_565 ?
Sr1 P2 Sr1 92.39(4) . 7_565 ?
Sr1 P2 Sr1 84.36(4) 3_546 5_566 ?
Sr1 P2 Sr1 132.81(4) 3_546 . ?
Sr1 P2 Sr1 73.17(2) 5_566 . ?
Sr1 P2 Sr1 73.17(2) 3_546 7_565 ?
Sr1 P2 Sr3 137.818(18) 5_566 . ?
Sr1 P2 Sr3 137.818(19) 3_546 . ?
Sr2 P2 Sr1 142.29(5) 2 5_566 ?
Sr2 P2 Sr1 68.620(19) 2 7_565 ?
Sr2 P2 Sr1 72.672(18) 2 3_546 ?
Sr2 P2 Sr1 143.69(5) 8_666 7_565 ?
Sr2 P2 Sr1 143.69(5) 2 . ?
Sr2 P2 Sr1 142.29(5) 8_666 3_546 ?
Sr2 P2 Sr1 68.621(19) 8_666 . ?
Sr2 P2 Sr1 72.672(18) 8_666 5_566 ?
Sr2 P2 Sr2 108.36(4) 8_666 2 ?
Sr2 P2 Sr3 70.47(3) 2 . ?
Sr2 P2 Sr3 70.47(3) 8_666 . ?
Sr3 P2 Sr1 74.86(3) . 7_565 ?
Sr3 P2 Sr1 74.86(3) . . ?
P4 P2 Sr1 65.33(3) 6_556 . ?
P4 P2 Sr1 67.86(4) 6_556 5_566 ?
P4 P2 Sr1 65.33(3) 6_556 7_565 ?
P4 P2 Sr1 67.86(4) 6_556 3_546 ?
P4 P2 Sr2 125.72(2) 6_556 8_666 ?
P4 P2 Sr2 125.72(2) 6_556 2 ?
P4 P2 Sr3 120.76(6) 6_556 . ?
Sr1 P3 Sr1 99.75(4) . 7_565 ?
Sr1 P3 Sr3 78.17(3) . . ?
Sr1 P3 Sr3 78.17(3) 7_565 . ?
Sr2 P3 Sr1 77.317(19) 7_565 . ?
Sr2 P3 Sr1 77.316(19) . 7_565 ?
Sr2 P3 Sr1 140.22(4) . . ?
Sr2 P3 Sr1 140.22(4) 7_565 7_565 ?
Sr2 P3 Sr2 80.50(4) 7_565 . ?
Sr2 P3 Sr3 137.39(2) 7_565 . ?
Sr2 P3 Sr3 137.39(2) . . ?
Sr2 P3 Sr4 123.25(4) 7_565 2 ?
Sr2 P3 Sr4 123.25(4) . 4 ?
Sr2 P3 Sr4 65.99(2) 7_565 4 ?
Sr2 P3 Sr4 65.99(2) . 2 ?
Sr4 P3 Sr1 76.013(19) 2 7_565 ?
Sr4 P3 Sr1 152.70(5) 2 . ?
Sr4 P3 Sr1 152.70(5) 4 7_565 ?
Sr4 P3 Sr1 76.014(19) 4 . ?
Sr4 P3 Sr3 74.56(3) 2 . ?
Sr4 P3 Sr3 74.56(3) 4 . ?
Sr4 P3 Sr4 95.31(4) 4 2 ?
Zn1 P3 Sr1 65.56(3) . . ?
Zn1 P3 Sr1 65.56(3) . 7_565 ?
Zn1 P3 Sr2 77.75(3) . 7_565 ?
Zn1 P3 Sr2 77.75(3) . . ?
Zn1 P3 Sr3 121.51(5) . . ?
Zn1 P3 Sr4 131.81(2) . 2 ?
Zn1 P3 Sr4 131.81(2) . 4 ?
Sr1 P4 Sr1 146.03(4) 8_655 6_656 ?
Sr1 P4 Sr1 146.03(4) 2_564 4 ?
Sr1 P4 Sr1 86.88(4) 8_655 2_564 ?
Sr1 P4 Sr1 76.95(2) 8_655 4 ?
Sr1 P4 Sr1 76.95(2) 2_564 6_656 ?
Sr1 P4 Sr1 100.22(4) 6_656 4 ?
Sr2 P4 Sr1 75.621(19) . 4 ?
Sr2 P4 Sr1 75.621(19) 7_565 6_656 ?
Sr2 P4 Sr1 73.14(2) 7_565 2_564 ?
Sr2 P4 Sr1 73.14(2) . 8_655 ?
Sr2 P4 Sr1 128.04(5) . 2_564 ?
Sr2 P4 Sr1 128.04(4) 7_565 8_655 ?
Sr2 P4 Sr1 139.73(4) . 6_656 ?
Sr2 P4 Sr1 139.72(4) 7_565 4 ?
Sr2 P4 Sr2 82.45(4) . 7_565 ?
Zn1 P4 Sr1 63.76(3) 6_656 6_656 ?
Zn1 P4 Sr1 136.467(19) 6_656 2_564 ?
Zn1 P4 Sr1 136.467(19) 6_656 8_655 ?
Zn1 P4 Sr1 63.76(3) 6_656 4 ?
Zn1 P4 Sr2 79.39(3) 6_656 . ?
Zn1 P4 Sr2 79.39(3) 6_656 7_565 ?
P2 P4 Sr1 71.52(4) 6_656 8_655 ?
P2 P4 Sr1 75.04(4) 6_656 6_656 ?
P2 P4 Sr1 75.04(4) 6_656 4 ?
P2 P4 Sr1 71.52(4) 6_656 2_564 ?
P2 P4 Sr2 138.06(2) 6_656 . ?
P2 P4 Sr2 138.06(2) 6_656 7_565 ?
P2 P4 Zn1 112.68(7) 6_656 6_656 ?
Sr1 P5 Sr1 86.07(4) 5_666 3_646 ?
Sr1 P5 Sr2 145.93(5) 3_646 3_656 ?
Sr1 P5 Sr2 75.108(18) 5_666 3_656 ?
Sr1 P5 Sr2 145.93(5) 5_666 5_656 ?
Sr1 P5 Sr2 75.108(18) 3_646 5_656 ?
Sr1 P5 Sr3 79.06(3) 3_646 6_657 ?
Sr1 P5 Sr3 79.06(3) 5_666 6_657 ?
Sr2 P5 Sr2 105.35(4) 3_656 5_656 ?
Sr2 P5 Sr3 69.74(3) 5_656 6_657 ?
Sr2 P5 Sr3 69.74(3) 3_656 6_657 ?
Sr4 P5 Sr1 138.36(5) 4 3_646 ?
Sr4 P5 Sr1 75.45(2) 2 3_646 ?
Sr4 P5 Sr1 75.45(2) 4 5_666 ?
Sr4 P5 Sr1 138.36(5) 2 5_666 ?
Sr4 P5 Sr2 136.32(5) 2 3_656 ?
Sr4 P5 Sr2 63.882(18) 4 3_656 ?
Sr4 P5 Sr2 63.882(18) 2 5_656 ?
Sr4 P5 Sr2 136.32(5) 4 5_656 ?
Sr4 P5 Sr3 131.23(2) 4 6_657 ?
Sr4 P5 Sr3 131.23(2) 2 6_657 ?
Sr4 P5 Sr4 94.04(4) 2 4 ?
Zn2 P5 Sr1 70.39(3) 6_656 5_666 ?
Zn2 P5 Sr1 70.39(3) 6_656 3_646 ?
Zn2 P5 Sr2 126.25(2) 6_656 3_656 ?
Zn2 P5 Sr2 126.25(2) 6_656 5_656 ?
Zn2 P5 Sr3 137.63(6) 6_656 6_657 ?
Zn2 P5 Sr4 68.31(3) 6_656 4 ?
Zn2 P5 Sr4 68.31(3) 6_656 2 ?

loop_
_geom_bond_atom_site_label_1
_geom_bond_atom_site_label_2
_geom_bond_distance
_geom_bond_site_symmetry_2
_geom_bond_publ_flag
Sr1 Sr2 3.8943(7) 4_455 ?
Sr1 Sr2 3.7817(8) 8_666 ?
Sr1 Zn1 3.1502(7) . ?
Sr1 Zn2 3.3349(8) 2_565 ?
Sr1 P1 3.5663(11) 8_666 ?
Sr1 P1 3.5168(12) 7_565 ?
Sr1 P2 3.3065(12) 5_566 ?
Sr1 P2 3.4384(11) . ?
Sr1 P3 3.2452(10) . ?
Sr1 P4 3.2291(11) 2_565 ?
Sr1 P4 3.2341(10) 6_556 ?
Sr1 P5 3.2535(12) 5_666 ?
Sr2 Sr3 3.8258(8) 2_554 ?
Sr2 Sr4 3.4632(7) 2 ?
Sr2 Zn1 3.5712(8) . ?
Sr2 Zn1 3.7051(8) 6_656 ?
Sr2 P1 3.0639(11) 6_656 ?
Sr2 P1 3.0211(11) . ?
Sr2 P2 3.2657(10) 2_554 ?
Sr2 P3 3.1786(11) . ?
Sr2 P4 3.1163(11) . ?
Sr2 P5 3.3300(10) 5_656 ?
Sr3 Sr4 3.9347(7) 4 ?
Sr3 Sr4 3.9347(7) 2 ?
Sr3 P1 2.8221(10) 2 ?
Sr3 P1 2.8221(10) 8_666 ?
Sr3 P2 3.3643(16) . ?
Sr3 P3 3.3130(16) . ?
Sr3 P5 3.3616(15) 6_557 ?
Sr4 Zn2 3.2251(7) 5 ?
Sr4 Zn2 3.2251(7) . ?
Sr4 P1 3.0686(10) . ?
Sr4 P1 3.0686(10) 5 ?
Sr4 P3 3.1807(10) 6_556 ?
Sr4 P3 3.1807(10) 2_554 ?
Sr4 P5 3.2134(10) 6_556 ?
Sr4 P5 3.2134(10) 2_554 ?
Zn1 Zn2 2.9016(10) . ?
Zn1 P1 2.4393(10) 7_565 ?
Zn1 P1 2.4393(10) . ?
Zn1 P3 2.4361(15) . ?
Zn1 P4 2.6586(15) 6_556 ?
Zn2 P1 2.3418(10) 7_565 ?
Zn2 P1 2.3418(10) . ?
Zn2 P5 2.4061(15) 6_556 ?
P2 P4 2.2697(19) 6_556 ?
